data_4026610
loop_
_publ_author_name
'Sylvain Dalen\,con'
'Ramzi A\"it Youcef'
'Muriel Pipelier'
'Vincent Maisonneuve'
'Didier Dubreuil'
'Fran\,cois Huet'
'St\'ephanie Legoupy'

_publ_section_title
;
 Asymmetric Synthesis of Cyclohexene Nucleoside Analogues
;
_journal_name_full 'Journal of Organic Chemistry'
_journal_page_first 8059
_journal_page_last 8063
_journal_paper_doi 10.1021/jo2012708
_journal_volume 76
_journal_year 2011
_chemical_formula_moiety 'C25 H39 N O7'
_chemical_formula_sum 'C25 H39 N O7'
_chemical_formula_weight 465.57
_chemical_name_systematic
; 
 ? 
;
_space_group_IT_number 4
_symmetry_cell_setting monoclinic
_symmetry_space_group_name_Hall 'P 2yb'
_symmetry_space_group_name_H-M 'P 1 21 1'
_atom_sites_solution_hydrogens geom
_atom_sites_solution_primary direct
_atom_sites_solution_secondary difmap
_audit_creation_method SHELXL-97
_cell_angle_alpha 90.00
_cell_angle_beta 97.53(8)
_cell_angle_gamma 90.00
_cell_formula_units_Z 2
_cell_length_a 10.244(3)
_cell_length_b 9.692(9)
_cell_length_c 13.701(15)
_cell_measurement_temperature 293(2)
_cell_volume 1349(2)
_computing_cell_refinement 'Bruker AXS (Bruker, 2009)'
_computing_data_collection 'Bruker AXS(Bruker, 2009)'
_computing_data_reduction 'Bruker AXS (Bruker, 2009)'
_computing_molecular_graphics 'DIAMOND v3.2f (Brandenburg, 2010)'
_computing_publication_material 'ENCIFER v1.3 (CCDC, 2008)'
_computing_structure_refinement 'SHELXL-97 (Sheldrick, 1997)'
_computing_structure_solution 'SHELXS-97 (Sheldrick, 1990)'
_diffrn_ambient_temperature 295(2)
_diffrn_detector_area_resol_mean 512x512
_diffrn_measured_fraction_theta_full 0.993
_diffrn_measured_fraction_theta_max 0.993
_diffrn_measurement_device_type 'Bruker QUAZAR APEX II CCD area-detector'
_diffrn_measurement_method 'phi and omega scans'
_diffrn_radiation_monochromator graphite
_diffrn_radiation_source 'I\mS microfocus source'
_diffrn_radiation_type MoK\a
_diffrn_radiation_wavelength 0.71069
_diffrn_reflns_av_R_equivalents 0.0394
_diffrn_reflns_av_sigmaI/netI 0.0130
_diffrn_reflns_limit_h_max 10
_diffrn_reflns_limit_h_min -10
_diffrn_reflns_limit_k_max 9
_diffrn_reflns_limit_k_min -9
_diffrn_reflns_limit_l_max 13
_diffrn_reflns_limit_l_min -13
_diffrn_reflns_number 67050
_diffrn_reflns_theta_full 20.68
_diffrn_reflns_theta_max 20.68
_diffrn_reflns_theta_min 1.50
_diffrn_standards_decay_% 0
_diffrn_standards_interval_count 0
_diffrn_standards_interval_time 0
_diffrn_standards_number 0
_exptl_absorpt_coefficient_mu 0.083
_exptl_absorpt_correction_type none
_exptl_crystal_colour colorless
_exptl_crystal_density_diffrn 1.146
_exptl_crystal_description parallelepiped
_exptl_crystal_F_000 504
_exptl_crystal_size_max 0.294
_exptl_crystal_size_mid 0.278
_exptl_crystal_size_min 0.168
_refine_diff_density_max 0.253
_refine_diff_density_min -0.344
_refine_diff_density_rms 0.123
_refine_ls_abs_structure_details 'Flack H D (1983), Acta Cryst. A39, 876-881'
_refine_ls_abs_structure_Flack 0.3(17)
_refine_ls_extinction_method none
_refine_ls_goodness_of_fit_ref 1.216
_refine_ls_hydrogen_treatment constr
_refine_ls_matrix_type full
_refine_ls_number_parameters 300
_refine_ls_number_reflns 2708
_refine_ls_number_restraints 1
_refine_ls_restrained_S_all 1.216
_refine_ls_R_factor_all 0.0444
_refine_ls_R_factor_gt 0.0370
_refine_ls_shift/su_max 0.001
_refine_ls_shift/su_mean 0.000
_refine_ls_structure_factor_coef Fsqd
_refine_ls_weighting_details 'calc w=1/[\s^2^(Fo^2^)+(0.0886P)^2^+0.1621P] where P=(Fo^2^+2Fc^2^)/3'
_refine_ls_weighting_scheme calc
_refine_ls_wR_factor_gt 0.1139
_refine_ls_wR_factor_ref 0.1295
_reflns_number_gt 2598
_reflns_number_total 2708
_reflns_threshold_expression >2sigma(I)
_cod_data_source_file jo2012708_si_002.cif
_cod_data_source_block shelxl
_cod_original_sg_symbol_H-M 'P 21'
_cod_database_code 4026610

loop_
_symmetry_equiv_pos_as_xyz
'x, y, z'
'-x, y+1/2, -z'

loop_
_atom_site_label
_atom_site_type_symbol
_atom_site_fract_x
_atom_site_fract_y
_atom_site_fract_z
_atom_site_U_iso_or_equiv
_atom_site_adp_type
_atom_site_occupancy
_atom_site_symmetry_multiplicity
_atom_site_calc_flag
_atom_site_refinement_flags
O1 O 0.0476(2) 0.7301(2) 0.29955(14) 0.0487(6) Uani 1 1 d .
O2 O -0.0429(2) 0.9264(2) 0.36247(15) 0.0496(6) Uani 1 1 d .
O3 O -0.2165(3) 0.9346(3) 0.44373(18) 0.0765(8) Uani 1 1 d .
O4 O 0.3624(3) 1.0215(3) 0.5769(2) 0.0798(9) Uani 1 1 d .
O5 O 0.3587(3) 0.8700(3) 0.4528(3) 0.0836(9) Uani 1 1 d .
O6 O -0.1657(3) 0.6571(3) 0.76269(19) 0.0790(9) Uani 1 1 d .
O7 O -0.3715(2) 0.7093(3) 0.68512(15) 0.0631(7) Uani 1 1 d .
N N -0.1992(3) 0.7424(3) 0.6077(2) 0.0595(8) Uani 1 1 d .
H0 H -0.2571 0.7598 0.5579 0.071 Uiso 1 1 calc R
C1 C 0.1738(3) 0.8824(3) 0.5404(2) 0.0455(8) Uani 1 1 d .
C2 C -0.0425(3) 0.7640(3) 0.4902(2) 0.0418(8) Uani 1 1 d .
H2 H -0.0762 0.6772 0.4600 0.050 Uiso 1 1 calc R
C4 C 0.0447(3) 0.7617(3) 0.1961(2) 0.0480(8) Uani 1 1 d .
H4 H 0.0269 0.8603 0.1853 0.058 Uiso 1 1 calc R
C5 C -0.0604(3) 0.7607(4) 0.5984(2) 0.0473(8) Uani 1 1 d .
H5 H -0.0124 0.6806 0.6285 0.057 Uiso 1 1 calc R
C6 C 0.0983(3) 0.7839(3) 0.4676(2) 0.0432(8) Uani 1 1 d .
H6 H 0.1437 0.6948 0.4686 0.052 Uiso 1 1 calc R
C7 C -0.0654(3) 0.6776(4) 0.1381(2) 0.0525(9) Uani 1 1 d .
H7 H -0.0437 0.5803 0.1513 0.063 Uiso 1 1 calc R
C8 C 0.0744(3) 0.8402(3) 0.3631(2) 0.0460(8) Uani 1 1 d .
H8 H 0.1499 0.8938 0.3471 0.055 Uiso 1 1 calc R
C9 C -0.1132(4) 0.8825(4) 0.4325(2) 0.0495(9) Uani 1 1 d .
C10 C 0.1272(3) 0.9284(4) 0.6204(2) 0.0507(9) Uani 1 1 d .
H10 H 0.1797 0.9894 0.6606 0.061 Uiso 1 1 calc R
C11 C 0.3068(4) 0.9222(4) 0.5181(3) 0.0598(10) Uani 1 1 d .
C12 C -0.0020(4) 0.8900(3) 0.6506(2) 0.0536(9) Uani 1 1 d .
H12A H -0.0630 0.9661 0.6362 0.064 Uiso 1 1 calc R
H12B H 0.0088 0.8746 0.7212 0.064 Uiso 1 1 calc R
C13 C 0.1770(3) 0.7268(4) 0.1649(2) 0.0624(10) Uani 1 1 d .
H13A H 0.1973 0.6310 0.1809 0.075 Uiso 1 1 calc R
H13B H 0.2441 0.7833 0.2022 0.075 Uiso 1 1 calc R
C14 C -0.0613(4) 0.7003(5) 0.0273(2) 0.0696(11) Uani 1 1 d .
H14A H -0.1271 0.6421 -0.0098 0.083 Uiso 1 1 calc R
H14B H -0.0835 0.7956 0.0110 0.083 Uiso 1 1 calc R
C15 C -0.2393(4) 0.6989(4) 0.6923(3) 0.0541(9) Uani 1 1 d .
C16 C -0.4410(3) 0.6849(4) 0.7703(2) 0.0629(10) Uani 1 1 d .
C17 C -0.2008(3) 0.7015(5) 0.1703(3) 0.0677(11) Uani 1 1 d .
H17 H -0.1890 0.6951 0.2423 0.081 Uiso 1 1 calc R
C18 C 0.0737(4) 0.6676(5) -0.0029(3) 0.0792(13) Uani 1 1 d .
H18A H 0.0917 0.5699 0.0068 0.095 Uiso 1 1 calc R
H18B H 0.0724 0.6876 -0.0723 0.095 Uiso 1 1 calc R
C19 C 0.1821(4) 0.7494(5) 0.0553(3) 0.0727(11) Uani 1 1 d .
H19 H 0.1655 0.8474 0.0411 0.087 Uiso 1 1 calc R
C20 C -0.3990(5) 0.7995(6) 0.8462(4) 0.0906(13) Uiso 1 1 d .
H20A H -0.4149 0.8881 0.8157 0.136 Uiso 1 1 calc R
H20B H -0.3069 0.7902 0.8697 0.136 Uiso 1 1 calc R
H20C H -0.4490 0.7914 0.9005 0.136 Uiso 1 1 calc R
C21 C 0.5842(4) 1.2038(6) 0.2715(3) 0.0873(14) Uani 1 1 d .
H21A H 0.6389 1.1855 0.2213 0.131 Uiso 1 1 calc R
H21B H 0.6062 1.1410 0.3254 0.131 Uiso 1 1 calc R
H21C H 0.5981 1.2969 0.2946 0.131 Uiso 1 1 calc R
C22 C -0.2575(5) 0.8450(6) 0.1443(4) 0.1012(16) Uani 1 1 d .
H22A H -0.2853 0.8503 0.0747 0.152 Uiso 1 1 calc R
H22B H -0.1912 0.9135 0.1629 0.152 Uiso 1 1 calc R
H22C H -0.3315 0.8612 0.1791 0.152 Uiso 1 1 calc R
C23 C -0.2991(5) 0.5897(6) 0.1328(4) 0.1067(19) Uani 1 1 d .
H23A H -0.3240 0.6008 0.0633 0.160 Uiso 1 1 calc R
H23B H -0.3758 0.5971 0.1660 0.160 Uiso 1 1 calc R
H23C H -0.2595 0.5006 0.1456 0.160 Uiso 1 1 calc R
C24 C 0.3178(5) 0.7133(7) 0.0260(4) 0.1127(18) Uani 1 1 d .
H24A H 0.3199 0.7372 -0.0418 0.169 Uiso 1 1 calc R
H24B H 0.3336 0.6161 0.0348 0.169 Uiso 1 1 calc R
H24C H 0.3848 0.7639 0.0667 0.169 Uiso 1 1 calc R
C25 C -0.4142(5) 0.5466(6) 0.8148(4) 0.1043(17) Uani 1 1 d .
H25A H -0.3233 0.5407 0.8424 0.156 Uiso 1 1 calc R
H25B H -0.4332 0.4771 0.7651 0.156 Uiso 1 1 calc R
H25C H -0.4688 0.5325 0.8658 0.156 Uiso 1 1 calc R
C26 C 0.4941(5) 1.0629(7) 0.5603(4) 0.117(2) Uani 1 1 d .
H26A H 0.4984 1.0683 0.4908 0.175 Uiso 1 1 calc R
H26B H 0.5568 0.9963 0.5894 0.175 Uiso 1 1 calc R
H26C H 0.5142 1.1516 0.5898 0.175 Uiso 1 1 calc R

loop_
_atom_site_aniso_label
_atom_site_aniso_U_11
_atom_site_aniso_U_22
_atom_site_aniso_U_33
_atom_site_aniso_U_23
_atom_site_aniso_U_13
_atom_site_aniso_U_12
O1 0.0759(15) 0.0366(13) 0.0353(12) -0.0041(10) 0.0129(10) -0.0067(11)
O2 0.0665(14) 0.0396(13) 0.0438(12) 0.0038(10) 0.0113(10) 0.0028(11)
O3 0.0704(18) 0.096(2) 0.0665(16) 0.0193(15) 0.0200(13) 0.0260(17)
O4 0.0816(19) 0.082(2) 0.0716(18) 0.0035(16) -0.0042(14) -0.0352(17)
O5 0.0641(17) 0.095(2) 0.095(2) -0.0034(18) 0.0236(15) -0.0017(16)
O6 0.0690(17) 0.116(3) 0.0549(16) 0.0299(16) 0.0174(13) 0.0207(16)
O7 0.0609(15) 0.0900(19) 0.0398(12) 0.0093(12) 0.0120(10) -0.0004(13)
N 0.0611(18) 0.074(2) 0.0450(16) 0.0046(15) 0.0107(13) -0.0052(15)
C1 0.0535(19) 0.0351(19) 0.0464(19) 0.0020(15) 0.0013(15) -0.0013(15)
C2 0.0561(19) 0.0307(18) 0.0393(17) -0.0046(14) 0.0092(14) -0.0059(14)
C4 0.066(2) 0.0404(19) 0.0397(19) 0.0021(15) 0.0139(16) 0.0021(16)
C5 0.059(2) 0.0409(19) 0.0434(18) 0.0003(14) 0.0112(14) 0.0008(16)
C6 0.0536(18) 0.0310(18) 0.0465(18) -0.0021(14) 0.0118(14) 0.0020(14)
C7 0.066(2) 0.045(2) 0.0453(19) 0.0052(15) 0.0031(15) 0.0024(16)
C8 0.059(2) 0.0343(19) 0.0455(19) -0.0051(15) 0.0118(15) -0.0038(17)
C9 0.056(2) 0.054(2) 0.0401(19) -0.0038(16) 0.0107(16) 0.0019(18)
C10 0.067(2) 0.038(2) 0.045(2) -0.0013(16) -0.0025(17) -0.0038(16)
C11 0.058(2) 0.058(2) 0.060(2) 0.012(2) -0.005(2) -0.003(2)
C12 0.077(2) 0.043(2) 0.0424(18) -0.0092(15) 0.0125(17) -0.0009(16)
C13 0.070(2) 0.068(3) 0.051(2) -0.0075(19) 0.0156(17) -0.0072(19)
C14 0.090(3) 0.075(3) 0.0407(19) 0.0009(19) -0.0025(18) -0.002(2)
C15 0.061(2) 0.058(2) 0.046(2) 0.0007(19) 0.0175(18) 0.0024(19)
C16 0.059(2) 0.084(3) 0.0480(19) 0.016(2) 0.0160(16) 0.0092(19)
C17 0.063(2) 0.082(3) 0.057(2) 0.014(2) 0.0025(17) -0.002(2)
C18 0.103(3) 0.091(3) 0.046(2) -0.009(2) 0.020(2) 0.003(3)
C19 0.091(3) 0.077(3) 0.056(2) -0.005(2) 0.031(2) -0.003(2)
C21 0.063(2) 0.135(4) 0.066(2) -0.019(3) 0.0167(19) -0.006(3)
C22 0.086(3) 0.118(4) 0.102(4) 0.020(3) 0.018(2) 0.035(3)
C23 0.077(3) 0.137(5) 0.101(4) 0.022(3) -0.007(3) -0.033(3)
C24 0.106(4) 0.151(5) 0.094(3) -0.022(4) 0.060(3) -0.003(4)
C25 0.095(3) 0.102(4) 0.121(4) 0.043(3) 0.033(3) -0.004(3)
C26 0.084(3) 0.149(6) 0.112(4) 0.023(4) -0.007(3) -0.061(4)

loop_
_atom_type_symbol
_atom_type_description
_atom_type_scat_dispersion_real
_atom_type_scat_dispersion_imag
_atom_type_scat_source
C C 0.0030 0.0020 'International Tables Vol C Tables 4.2.6.8 and 6.1.1.4'
N N 0.0060 0.0030 'International Tables Vol C Tables 4.2.6.8 and 6.1.1.4'
O O 0.0110 0.0060 'International Tables Vol C Tables 4.2.6.8 and 6.1.1.4'
H H 0.0000 0.0000 'International Tables Vol C Tables 4.2.6.8 and 6.1.1.4'

loop_
_geom_angle_atom_site_label_1
_geom_angle_atom_site_label_2
_geom_angle_atom_site_label_3
_geom_angle
_geom_angle_site_symmetry_1
_geom_angle_site_symmetry_3
C8 O1 C4 115.5(2) . .
C9 O2 C8 109.4(2) . .
C11 O4 C26 115.9(4) . .
C15 O7 C16 121.2(3) . .
C15 N C5 121.7(3) . .
C10 C1 C11 121.3(3) . .
C10 C1 C6 123.1(3) . .
C11 C1 C6 115.6(3) . .
C5 C2 C9 114.4(3) . .
C5 C2 C6 116.0(3) . .
C9 C2 C6 101.4(3) . .
O1 C4 C13 109.0(3) . .
O1 C4 C7 108.4(3) . .
C13 C4 C7 111.2(3) . .
N C5 C2 109.4(3) . .
N C5 C12 112.8(3) . .
C2 C5 C12 110.5(3) . .
C1 C6 C8 113.4(3) . .
C1 C6 C2 111.1(3) . .
C8 C6 C2 101.3(2) . .
C4 C7 C17 114.0(3) . .
C4 C7 C14 108.8(3) . .
C17 C7 C14 113.9(3) . .
O1 C8 O2 110.0(2) . .
O1 C8 C6 108.1(3) . .
O2 C8 C6 103.9(2) . .
O3 C9 O2 121.5(3) . .
O3 C9 C2 128.1(3) . .
O2 C9 C2 110.3(3) . .
C1 C10 C12 125.1(3) . .
O5 C11 O4 123.6(4) . .
O5 C11 C1 123.2(4) . .
O4 C11 C1 113.2(4) . .
C10 C12 C5 112.6(3) . .
C4 C13 C19 113.2(3) . .
C18 C14 C7 112.3(3) . .
O6 C15 N 124.1(3) . .
O6 C15 O7 126.6(3) . .
N C15 O7 109.3(3) . .
O7 C16 C25 113.0(3) . .
O7 C16 C21 103.1(3) . 2_546
C25 C16 C21 112.5(4) . 2_546
O7 C16 C20 107.4(3) . .
C25 C16 C20 110.7(4) . .
C21 C16 C20 109.8(4) 2_546 .
C23 C17 C7 112.4(4) . .
C23 C17 C22 110.8(4) . .
C7 C17 C22 113.7(4) . .
C19 C18 C14 112.3(3) . .
C18 C19 C13 109.1(3) . .
C18 C19 C24 111.8(4) . .
C13 C19 C24 111.9(4) . .

loop_
_geom_bond_atom_site_label_1
_geom_bond_atom_site_label_2
_geom_bond_distance
_geom_bond_site_symmetry_2
O1 C8 1.381(4) .
O1 C4 1.447(4) .
O2 C9 1.341(4) .
O2 C8 1.463(4) .
O3 C9 1.200(4) .
O4 C11 1.334(5) .
O4 C26 1.454(5) .
O5 C11 1.210(5) .
O6 C15 1.213(4) .
O7 C15 1.349(4) .
O7 C16 1.464(4) .
N C15 1.347(5) .
N C5 1.454(4) .
C1 C10 1.328(5) .
C1 C11 1.486(5) .
C1 C6 1.517(5) .
C2 C5 1.519(5) .
C2 C9 1.522(5) .
C2 C6 1.526(5) .
C4 C13 1.511(5) .
C4 C7 1.527(5) .
C5 C12 1.526(5) .
C6 C8 1.522(5) .
C7 C17 1.527(5) .
C7 C14 1.540(5) .
C10 C12 1.486(5) .
C13 C19 1.525(5) .
C14 C18 1.528(5) .
C16 C25 1.483(7) .
C16 C21 1.514(5) 2_546
C16 C20 1.544(6) .
C17 C23 1.522(7) .
C17 C22 1.531(7) .
C18 C19 1.505(6) .
C19 C24 1.537(6) .
C21 C16 1.514(5) 2_556
